data_9001288
loop_
_publ_author_name
'Armbruster, T.'
'Rothlisberger, F.'

_publ_section_title
;
 Crystal growth and structures of mixed-anion silicates-germanates:
 Ca5[(Ge,Si)2O7][(Ge,Si)O4] and Na2Ca6[Si2O7][SiO4]2
 sample Ca5Ge2.23Si.77O11
;
_journal_name_full 'American Mineralogist'
_journal_page_first 963
_journal_page_last 969
_journal_volume 75
_journal_year 1990
_chemical_formula_sum 'Ca5 Ge2.23 O11 Si0.77'
_chemical_name_mineral Melilite
_space_group_IT_number 12
_symmetry_space_group_name_Hall '-C 2y'
_symmetry_space_group_name_H-M 'C 1 2/m 1'
_cell_angle_alpha 90
_cell_angle_beta 96.87
_cell_angle_gamma 90
_cell_length_a 10.912
_cell_length_b 8.695
_cell_length_c 11.000
_cell_formula_units_Z 4
_cell_volume 1036.185
_database_code_amcsd 0001318
_exptl_crystal_density_diffrn 3.589
_cod_original_formula_sum '(Ge2.23 Si.77) Ca5 O11'
_cod_database_code 9001288

loop_
_space_group_symop_operation_xyz
x,y,z
1/2+x,1/2+y,z
x,-y,z
1/2+x,1/2-y,z
-x,y,-z
1/2-x,1/2+y,-z
-x,-y,-z
1/2-x,1/2-y,-z

loop_
_atom_site_aniso_label
_atom_site_aniso_U_11
_atom_site_aniso_U_22
_atom_site_aniso_U_33
_atom_site_aniso_U_12
_atom_site_aniso_U_13
_atom_site_aniso_U_23
Ge1 0.00450 0.01250 0.00810 0.00000 0.00010 0.00000
Si1 0.00450 0.01250 0.00810 0.00000 0.00010 0.00000
Ge2 0.00940 0.00590 0.00680 0.00000 -0.00090 0.00000
Si2 0.00940 0.00590 0.00680 0.00000 -0.00090 0.00000
Ge3 0.00440 0.00790 0.00830 0.00000 -0.00020 0.00000
Si3 0.00440 0.00790 0.00830 0.00000 -0.00020 0.00000
Ca1 0.00600 0.02920 0.00770 0.00000 -0.00080 0.00000
Ca2 0.00920 0.00730 0.01670 -0.00200 -0.00430 0.00100
Ca3 0.01610 0.02980 0.01130 0.00000 0.00500 0.00000
Ca4 0.02120 0.02080 0.02330 0.00000 -0.00230 0.00000
O1 0.00500 0.01600 0.01400 0.00000 0.00100 0.00000
O2 0.01000 0.01200 0.01200 -0.00200 -0.00100 -0.00200
O3 0.01100 0.00800 0.01400 -0.00200 0.00000 0.00300
O4 0.01700 0.01600 0.01400 0.00000 0.00700 0.00000
O5 0.01000 0.01800 0.00900 0.00000 0.00000 0.00000
O6 0.00400 0.02300 0.01200 0.00000 -0.00200 0.00000
O7 0.01300 0.01200 0.05000 0.00000 0.00700 0.00000
O8 0.01600 0.03200 0.02000 0.01100 -0.00800 -0.01200

loop_
_atom_site_label
_atom_site_fract_x
_atom_site_fract_y
_atom_site_fract_z
_atom_site_occupancy
Ge1 0.56060 0.00000 0.27090 0.73000
Si1 0.56060 0.00000 0.27090 0.27000
Ge2 0.81060 0.00000 0.46310 0.81000
Si2 0.81060 0.00000 0.46310 0.19000
Ge3 0.79470 0.00000 0.01770 0.69000
Si3 0.79470 0.00000 0.01770 0.31000
Ca1 -0.01620 0.00000 0.24970 1.00000
Ca2 0.27010 0.18760 0.24360 1.00000
Ca3 0.00000 0.28900 0.00000 1.00000
Ca4 0.50000 0.17680 0.50000 1.00000
O1 0.41870 0.00000 0.32340 1.00000
O2 0.85360 0.15400 0.10350 1.00000
O3 0.87010 0.15460 0.39250 1.00000
O4 0.85700 0.00000 0.87950 1.00000
O5 0.64900 0.00000 0.42080 1.00000
O6 0.16480 0.00000 0.38130 1.00000
O7 0.85940 0.50000 0.02670 1.00000
O8 0.58890 0.82810 0.20700 1.00000

loop_
_cod_related_entry_id
_cod_related_entry_database
_cod_related_entry_code
1 AMCSD 0001318
